data_7233032
loop_
_publ_author_name
'Baruah, Jubaraj Bikash'
'Singh, Munendra Pal'
'Tarai, Arup'

_publ_section_title
;
 Photo-physical Properties of Salts of a Di-topic Imidazole-Tethered
 Anthracene Derivative in Solid and Solution
;
_journal_name_full CrystEngComm
_journal_paper_doi 10.1039/C9CE00791A
_journal_year 2019
_chemical_formula_moiety 'C21 H22 N3, C6 H5 N O3, C6 H4 N O3'
_chemical_formula_sum 'C33 H31 N5 O6'
_chemical_formula_weight 593.63
_space_group_crystal_system triclinic
_space_group_IT_number 2
_space_group_name_Hall '-P 1'
_space_group_name_H-M_alt 'P -1'
_symmetry_space_group_name_Hall '-P 1'
_symmetry_space_group_name_H-M 'P -1'
_atom_sites_solution_hydrogens geom
_audit_creation_method SHELXL-2014/7
_audit_update_record
;
2018-09-13 deposited with the CCDC.    2019-07-08 downloaded from the CCDC.
;
_cell_angle_alpha 94.364(5)
_cell_angle_beta 108.528(4)
_cell_angle_gamma 97.669(5)
_cell_formula_units_Z 2
_cell_length_a 10.674(3)
_cell_length_b 11.727(3)
_cell_length_c 12.647(3)
_cell_measurement_reflns_used 5558
_cell_measurement_temperature 273(2)
_cell_measurement_theta_max 21.26
_cell_measurement_theta_min 2.30
_cell_volume 1475.7(7)
_computing_structure_refinement 'SHELXL-2014/7 (Sheldrick, 2014)'
_diffrn_ambient_temperature 273(2)
_diffrn_measured_fraction_theta_full 1.000
_diffrn_measured_fraction_theta_max 1.000
_diffrn_measurement_device_type 'Bruker APEX-II CCD'
_diffrn_measurement_method '\f and \w scans'
_diffrn_radiation_type MoK\a
_diffrn_radiation_wavelength 0.71073
_diffrn_reflns_av_R_equivalents 0.0507
_diffrn_reflns_av_unetI/netI 0.0280
_diffrn_reflns_Laue_measured_fraction_full 1.000
_diffrn_reflns_Laue_measured_fraction_max 1.000
_diffrn_reflns_limit_h_max 12
_diffrn_reflns_limit_h_min -12
_diffrn_reflns_limit_k_max 14
_diffrn_reflns_limit_k_min -14
_diffrn_reflns_limit_l_max 15
_diffrn_reflns_limit_l_min -15
_diffrn_reflns_number 44815
_diffrn_reflns_point_group_measured_fraction_full 1.000
_diffrn_reflns_point_group_measured_fraction_max 1.000
_diffrn_reflns_theta_full 25.242
_diffrn_reflns_theta_max 25.250
_diffrn_reflns_theta_min 1.712
_exptl_absorpt_coefficient_mu 0.094
_exptl_absorpt_correction_T_max 0.990
_exptl_absorpt_correction_T_min 0.977
_exptl_absorpt_correction_type multi-scan
_exptl_absorpt_process_details multi-scan
_exptl_crystal_colour Yellow
_exptl_crystal_density_diffrn 1.336
_exptl_crystal_description Block
_exptl_crystal_F_000 624
_exptl_crystal_size_max 0.30
_exptl_crystal_size_mid 0.21
_exptl_crystal_size_min 0.11
_refine_diff_density_max 0.224
_refine_diff_density_min -0.298
_refine_diff_density_rms 0.039
_refine_ls_extinction_method none
_refine_ls_goodness_of_fit_ref 1.027
_refine_ls_hydrogen_treatment constr
_refine_ls_matrix_type full
_refine_ls_number_parameters 398
_refine_ls_number_reflns 5348
_refine_ls_number_restraints 0
_refine_ls_restrained_S_all 1.027
_refine_ls_R_factor_all 0.0815
_refine_ls_R_factor_gt 0.0521
_refine_ls_shift/su_max 0.000
_refine_ls_shift/su_mean 0.000
_refine_ls_structure_factor_coef Fsqd
_refine_ls_weighting_details 'w=1/[\s^2^(Fo^2^)+(0.0200P)^2^+0.9451P] where P=(Fo^2^+2Fc^2^)/3'
_refine_ls_weighting_scheme calc
_refine_ls_wR_factor_gt 0.0993
_refine_ls_wR_factor_ref 0.1127
_reflns_Friedel_coverage 0.000
_reflns_number_gt 3533
_reflns_number_total 5348
_reflns_threshold_expression 'I > 2\s(I)'
_cod_data_source_file c9ce00791a2.cif
_cod_data_source_block H2L4NP4HNP
_cod_original_cell_volume 1475.7(6)
_cod_database_code 7233032
_shelx_shelxl_version_number 2014/7
_shelx_space_group_comment
;
The symmetry employed for this shelxl refinement is uniquely defined
by the following loop, which should always be used as a source of
symmetry information in preference to the above space-group names.
They are only intended as comments.
;

loop_
_space_group_symop_operation_xyz
'x, y, z'
'-x, -y, -z'

loop_
_atom_site_label
_atom_site_type_symbol
_atom_site_fract_x
_atom_site_fract_y
_atom_site_fract_z
_atom_site_U_iso_or_equiv
_atom_site_adp_type
_atom_site_occupancy
_atom_site_site_symmetry_order
_atom_site_calc_flag
_atom_site_refinement_flags_posn
_atom_site_refinement_flags_adp
O4 O 0.54345(15) 0.64518(12) 0.05974(12) 0.0509(4) Uani 1 1 d . .
N3 N 0.43206(16) 0.45983(14) 0.12798(13) 0.0394(4) Uani 1 1 d . .
H3A H 0.4309 0.4038 0.0760 0.047 Uiso 1 1 calc R U
H3B H 0.4622 0.5272 0.1093 0.047 Uiso 1 1 calc R U
N2 N 0.78847(18) 0.52414(15) 0.43233(15) 0.0473(4) Uani 1 1 d . .
O3 O 0.6798(2) -0.21576(15) 0.69216(16) 0.0785(6) Uani 1 1 d . .
H3 H 0.7061 -0.2477 0.6452 0.118 Uiso 1 1 calc R U
N1 N 0.7713(2) 0.66123(17) 0.55384(16) 0.0611(5) Uani 1 1 d . .
C28 C 0.5960(2) 0.74815(17) 0.11452(18) 0.0425(5) Uani 1 1 d . .
N4 N 0.6110(2) 0.23397(19) 0.6124(2) 0.0725(6) Uani 1 1 d . .
C1 C 0.5243(2) 0.44144(19) 0.23904(17) 0.0460(5) Uani 1 1 d . .
H1A H 0.4867 0.3716 0.2622 0.055 Uiso 1 1 calc R U
H1B H 0.5308 0.5061 0.2942 0.055 Uiso 1 1 calc R U
C2 C 0.6626(2) 0.43049(18) 0.23750(17) 0.0450(5) Uani 1 1 d . .
H2A H 0.6994 0.4989 0.2117 0.054 Uiso 1 1 calc R U
H2B H 0.6573 0.3636 0.1852 0.054 Uiso 1 1 calc R U
O1 O 0.5724(2) 0.29202(18) 0.6753(2) 0.0996(7) Uani 1 1 d . .
N5 N 0.7594(3) 1.0826(2) 0.2890(3) 0.0860(8) Uani 1 1 d . .
C3 C 0.7551(2) 0.41713(18) 0.35367(18) 0.0515(6) Uani 1 1 d . .
H3C H 0.7121 0.3553 0.3835 0.062 Uiso 1 1 calc R U
H3D H 0.8371 0.3951 0.3473 0.062 Uiso 1 1 calc R U
C7 C 0.2926(2) 0.4602(2) 0.12986(18) 0.0490(5) Uani 1 1 d . .
H7A H 0.2905 0.5313 0.1733 0.059 Uiso 1 1 calc R U
H7B H 0.2682 0.3958 0.1673 0.059 Uiso 1 1 calc R U
O5 O 0.8472(3) 1.0941(2) 0.3805(2) 0.1210(10) Uani 1 1 d . .
C8 C 0.1906(2) 0.4505(2) 0.01420(19) 0.0520(6) Uani 1 1 d . .
C6 C 0.7208(2) 0.5566(2) 0.49931(19) 0.0554(6) Uani 1 1 d . .
H6 H 0.6466 0.5104 0.5064 0.066 Uiso 1 1 calc R U
C29 C 0.6828(2) 0.76446(18) 0.22616(19) 0.0521(6) Uani 1 1 d . .
H29 H 0.7024 0.7000 0.2629 0.063 Uiso 1 1 calc R U
C33 C 0.5688(2) 0.84758(18) 0.0629(2) 0.0546(6) Uani 1 1 d . .
H33 H 0.5123 0.8396 -0.0113 0.065 Uiso 1 1 calc R U
C31 C 0.7076(3) 0.96851(18) 0.2284(2) 0.0562(6) Uani 1 1 d . .
C25 C 0.6280(2) 0.1154(2) 0.6313(2) 0.0549(6) Uani 1 1 d . .
O6 O 0.7108(3) 1.16502(18) 0.2455(2) 0.1235(10) Uani 1 1 d . .
C22 C 0.6632(3) -0.1075(2) 0.6692(2) 0.0581(6) Uani 1 1 d . .
C4 C 0.8902(2) 0.6140(2) 0.4451(2) 0.0596(6) Uani 1 1 d . .
H4 H 0.9544 0.6175 0.4096 0.072 Uiso 1 1 calc R U
C30 C 0.7392(2) 0.8727(2) 0.2821(2) 0.0590(6) Uani 1 1 d . .
H30 H 0.7982 0.8819 0.3554 0.071 Uiso 1 1 calc R U
C9 C 0.1562(2) 0.5518(3) -0.0324(2) 0.0607(7) Uani 1 1 d . .
C32 C 0.6232(3) 0.95594(19) 0.1190(2) 0.0610(7) Uani 1 1 d . .
H32 H 0.6034 1.0210 0.0833 0.073 Uiso 1 1 calc R U
C27 C 0.6934(3) -0.0606(2) 0.5815(2) 0.0657(7) Uani 1 1 d . .
H27 H 0.7255 -0.1050 0.5350 0.079 Uiso 1 1 calc R U
C17 C 0.1293(2) 0.3402(3) -0.0434(2) 0.0658(7) Uani 1 1 d . .
C5 C 0.8780(3) 0.6964(2) 0.5199(2) 0.0645(7) Uani 1 1 d . .
H5A H 0.9345 0.7675 0.5449 0.077 Uiso 1 1 calc R U
C24 C 0.5969(3) 0.0707(2) 0.7183(2) 0.0650(7) Uani 1 1 d . .
H24 H 0.5644 0.1154 0.7644 0.078 Uiso 1 1 calc R U
C23 C 0.6140(3) -0.0405(2) 0.7365(2) 0.0690(7) Uani 1 1 d . .
H23 H 0.5922 -0.0716 0.7952 0.083 Uiso 1 1 calc R U
O2 O 0.6389(3) 0.2724(2) 0.5357(2) 0.1406(12) Uani 1 1 d . .
C26 C 0.6764(3) 0.0509(2) 0.5625(2) 0.0666(7) Uani 1 1 d . .
H26 H 0.6973 0.0823 0.5037 0.080 Uiso 1 1 calc R U
C10 C 0.2167(3) 0.6657(3) 0.0215(3) 0.0732(8) Uani 1 1 d . .
H10 H 0.2843 0.6752 0.0909 0.088 Uiso 1 1 calc R U
C16 C 0.0285(3) 0.3328(4) -0.1537(3) 0.0910(11) Uani 1 1 d . .
C14 C 0.0546(3) 0.5425(4) -0.1391(3) 0.0855(10) Uani 1 1 d . .
C15 C -0.0047(3) 0.4348(5) -0.1948(3) 0.1040(14) Uani 1 1 d . .
H15 H -0.0712 0.4296 -0.2643 0.125 Uiso 1 1 calc R U
C13 C 0.0167(4) 0.6460(5) -0.1858(3) 0.1162(17) Uani 1 1 d . .
H13 H -0.0502 0.6404 -0.2552 0.139 Uiso 1 1 calc R U
C18 C 0.1589(3) 0.2359(3) 0.0002(3) 0.0857(10) Uani 1 1 d . .
H18 H 0.2229 0.2388 0.0707 0.103 Uiso 1 1 calc R U
C11 C 0.1785(4) 0.7610(3) -0.0256(4) 0.1050(12) Uani 1 1 d . .
H11 H 0.2199 0.8345 0.0117 0.126 Uiso 1 1 calc R U
C12 C 0.0775(5) 0.7497(5) -0.1296(5) 0.137(2) Uani 1 1 d . .
H12 H 0.0521 0.8160 -0.1603 0.165 Uiso 1 1 calc R U
C19 C 0.0945(4) 0.1304(3) -0.0602(4) 0.1248(16) Uani 1 1 d . .
H19 H 0.1143 0.0624 -0.0301 0.150 Uiso 1 1 calc R U
C21 C -0.0319(4) 0.2211(5) -0.2113(4) 0.147(2) Uani 1 1 d . .
H21 H -0.0953 0.2150 -0.2825 0.177 Uiso 1 1 calc R U
C20 C -0.0022(5) 0.1245(5) -0.1684(6) 0.155(3) Uani 1 1 d . .
H20 H -0.0450 0.0528 -0.2094 0.186 Uiso 1 1 calc R U

loop_
_atom_site_aniso_label
_atom_site_aniso_U_11
_atom_site_aniso_U_22
_atom_site_aniso_U_33
_atom_site_aniso_U_23
_atom_site_aniso_U_13
_atom_site_aniso_U_12
O4 0.0636(10) 0.0379(8) 0.0513(9) -0.0014(7) 0.0234(8) 0.0021(7)
N3 0.0401(10) 0.0371(9) 0.0384(10) 0.0017(7) 0.0112(8) 0.0034(7)
N2 0.0462(11) 0.0473(10) 0.0425(10) 0.0022(8) 0.0063(9) 0.0103(9)
O3 0.1127(16) 0.0626(11) 0.0762(13) 0.0155(10) 0.0478(12) 0.0252(11)
N1 0.0669(14) 0.0559(12) 0.0496(12) -0.0054(10) 0.0077(11) 0.0081(10)
C28 0.0474(13) 0.0368(11) 0.0474(13) 0.0033(9) 0.0215(11) 0.0077(9)
N4 0.0760(16) 0.0563(14) 0.0830(17) 0.0064(13) 0.0277(14) 0.0015(12)
C1 0.0454(13) 0.0531(13) 0.0374(12) 0.0073(10) 0.0111(10) 0.0064(10)
C2 0.0490(13) 0.0404(11) 0.0434(12) 0.0005(9) 0.0124(10) 0.0096(10)
O1 0.1193(19) 0.0687(13) 0.1236(19) 0.0039(13) 0.0557(16) 0.0265(13)
N5 0.114(2) 0.0515(15) 0.100(2) -0.0158(14) 0.0652(19) -0.0209(15)
C3 0.0553(14) 0.0461(12) 0.0493(13) 0.0014(10) 0.0096(11) 0.0172(11)
C7 0.0415(13) 0.0622(14) 0.0451(13) 0.0078(11) 0.0161(10) 0.0102(11)
O5 0.132(2) 0.1032(18) 0.0993(18) -0.0407(15) 0.0403(17) -0.0536(16)
C8 0.0352(12) 0.0782(17) 0.0440(13) 0.0017(12) 0.0166(10) 0.0098(11)
C6 0.0541(15) 0.0565(14) 0.0481(14) -0.0013(11) 0.0103(12) 0.0048(11)
C29 0.0638(15) 0.0395(12) 0.0494(14) 0.0086(10) 0.0136(12) 0.0075(11)
C33 0.0655(16) 0.0437(13) 0.0536(14) 0.0101(11) 0.0161(12) 0.0128(11)
C31 0.0681(16) 0.0352(12) 0.0698(17) -0.0053(11) 0.0372(14) -0.0048(11)
C25 0.0535(15) 0.0506(14) 0.0579(15) 0.0020(11) 0.0192(12) 0.0006(11)
O6 0.197(3) 0.0380(11) 0.151(2) -0.0047(13) 0.090(2) 0.0020(14)
C22 0.0652(16) 0.0536(14) 0.0562(15) 0.0046(12) 0.0234(13) 0.0058(12)
C4 0.0496(15) 0.0659(16) 0.0553(15) 0.0080(12) 0.0106(12) -0.0009(12)
C30 0.0609(16) 0.0602(15) 0.0486(14) -0.0013(12) 0.0148(12) -0.0022(12)
C9 0.0418(14) 0.104(2) 0.0487(15) 0.0211(14) 0.0232(12) 0.0265(14)
C32 0.0785(18) 0.0386(13) 0.0730(18) 0.0148(12) 0.0306(15) 0.0165(12)
C27 0.087(2) 0.0614(16) 0.0561(16) 0.0019(12) 0.0337(15) 0.0142(14)
C17 0.0386(14) 0.091(2) 0.0664(17) -0.0150(15) 0.0250(13) 0.0017(13)
C5 0.0687(18) 0.0532(15) 0.0534(15) 0.0030(12) 0.0013(13) -0.0035(13)
C24 0.0695(18) 0.0627(16) 0.0713(18) 0.0025(13) 0.0369(15) 0.0102(13)
C23 0.087(2) 0.0657(17) 0.0717(18) 0.0130(14) 0.0479(16) 0.0154(15)
O2 0.250(4) 0.0770(16) 0.150(2) 0.0481(16) 0.129(3) 0.0400(18)
C26 0.085(2) 0.0654(17) 0.0540(15) 0.0090(13) 0.0317(15) 0.0048(14)
C10 0.0692(18) 0.086(2) 0.083(2) 0.0298(17) 0.0412(16) 0.0298(16)
C16 0.0359(16) 0.152(3) 0.072(2) -0.041(2) 0.0218(15) -0.0064(18)
C14 0.0473(17) 0.170(4) 0.0529(18) 0.028(2) 0.0230(15) 0.039(2)
C15 0.0401(18) 0.224(5) 0.0482(19) 0.001(3) 0.0139(14) 0.033(3)
C13 0.077(3) 0.235(5) 0.080(3) 0.086(3) 0.046(2) 0.087(3)
C18 0.0629(19) 0.080(2) 0.118(3) -0.0212(19) 0.0494(18) -0.0055(16)
C11 0.106(3) 0.111(3) 0.146(4) 0.066(3) 0.082(3) 0.055(2)
C12 0.124(4) 0.207(6) 0.154(5) 0.120(4) 0.095(4) 0.102(4)
C19 0.089(3) 0.094(3) 0.201(5) -0.045(3) 0.088(3) -0.016(2)
C21 0.053(2) 0.224(6) 0.134(4) -0.100(5) 0.038(2) -0.030(3)
C20 0.081(3) 0.155(4) 0.209(6) -0.109(5) 0.077(4) -0.051(3)

loop_
_atom_type_symbol
_atom_type_description
_atom_type_scat_dispersion_real
_atom_type_scat_dispersion_imag
_atom_type_scat_source
C C 0.0033 0.0016 'International Tables Vol C Tables 4.2.6.8 and 6.1.1.4'
H H 0.0000 0.0000 'International Tables Vol C Tables 4.2.6.8 and 6.1.1.4'
N N 0.0061 0.0033 'International Tables Vol C Tables 4.2.6.8 and 6.1.1.4'
O O 0.0106 0.0060 'International Tables Vol C Tables 4.2.6.8 and 6.1.1.4'

loop_
_geom_angle_atom_site_label_1
_geom_angle_atom_site_label_2
_geom_angle_atom_site_label_3
_geom_angle
C1 N3 C7 111.58(15)
C1 N3 H3A 109.3
C7 N3 H3A 109.3
C1 N3 H3B 109.3
C7 N3 H3B 109.3
H3A N3 H3B 108.0
C6 N2 C4 106.7(2)
C6 N2 C3 127.1(2)
C4 N2 C3 126.0(2)
C22 O3 H3 109.5
C6 N1 C5 104.5(2)
O4 C28 C33 120.7(2)
O4 C28 C29 122.03(19)
C33 C28 C29 117.21(19)
O2 N4 O1 121.9(3)
O2 N4 C25 118.7(3)
O1 N4 C25 119.4(2)
N3 C1 C2 112.96(17)
N3 C1 H1A 109.0
C2 C1 H1A 109.0
N3 C1 H1B 109.0
C2 C1 H1B 109.0
H1A C1 H1B 107.8
C1 C2 C3 111.18(18)
C1 C2 H2A 109.4
C3 C2 H2A 109.4
C1 C2 H2B 109.4
C3 C2 H2B 109.4
H2A C2 H2B 108.0
O5 N5 O6 123.2(3)
O5 N5 C31 119.0(3)
O6 N5 C31 117.8(3)
N2 C3 C2 112.44(17)
N2 C3 H3C 109.1
C2 C3 H3C 109.1
N2 C3 H3D 109.1
C2 C3 H3D 109.1
H3C C3 H3D 107.8
N3 C7 C8 112.97(17)
N3 C7 H7A 109.0
C8 C7 H7A 109.0
N3 C7 H7B 109.0
C8 C7 H7B 109.0
H7A C7 H7B 107.8
C17 C8 C9 121.4(2)
C17 C8 C7 118.9(2)
C9 C8 C7 119.6(2)
N1 C6 N2 112.2(2)
N1 C6 H6 123.9
N2 C6 H6 123.9
C30 C29 C28 121.5(2)
C30 C29 H29 119.2
C28 C29 H29 119.2
C32 C33 C28 121.5(2)
C32 C33 H33 119.3
C28 C33 H33 119.3
C32 C31 C30 120.8(2)
C32 C31 N5 119.5(2)
C30 C31 N5 119.6(3)
C24 C25 C26 121.2(2)
C24 C25 N4 119.2(2)
C26 C25 N4 119.5(2)
O3 C22 C27 122.9(2)
O3 C22 C23 118.4(2)
C27 C22 C23 118.7(2)
C5 C4 N2 105.8(2)
C5 C4 H4 127.1
N2 C4 H4 127.1
C29 C30 C31 119.3(2)
C29 C30 H30 120.4
C31 C30 H30 120.4
C8 C9 C10 123.7(2)
C8 C9 C14 119.5(3)
C10 C9 C14 116.7(3)
C33 C32 C31 119.6(2)
C33 C32 H32 120.2
C31 C32 H32 120.2
C26 C27 C22 120.7(2)
C26 C27 H27 119.7
C22 C27 H27 119.7
C8 C17 C18 123.6(3)
C8 C17 C16 118.1(3)
C18 C17 C16 118.3(3)
C4 C5 N1 110.8(2)
C4 C5 H5A 124.6
N1 C5 H5A 124.6
C25 C24 C23 119.1(2)
C25 C24 H24 120.4
C23 C24 H24 120.4
C24 C23 C22 121.1(2)
C24 C23 H23 119.5
C22 C23 H23 119.5
C27 C26 C25 119.2(2)
C27 C26 H26 120.4
C25 C26 H26 120.4
C11 C10 C9 121.7(3)
C11 C10 H10 119.1
C9 C10 H10 119.1
C15 C16 C21 124.0(4)
C15 C16 C17 118.4(3)
C21 C16 C17 117.5(4)
C15 C14 C9 118.7(3)
C15 C14 C13 121.6(4)
C9 C14 C13 119.7(4)
C14 C15 C16 123.7(3)
C14 C15 H15 118.1
C16 C15 H15 118.1
C12 C13 C14 119.9(4)
C12 C13 H13 120.0
C14 C13 H13 120.0
C19 C18 C17 120.8(4)
C19 C18 H18 119.6
C17 C18 H18 119.6
C10 C11 C12 120.5(4)
C10 C11 H11 119.7
C12 C11 H11 119.7
C13 C12 C11 121.4(5)
C13 C12 H12 119.3
C11 C12 H12 119.3
C18 C19 C20 120.2(5)
C18 C19 H19 119.9
C20 C19 H19 119.9
C20 C21 C16 123.0(5)
C20 C21 H21 118.5
C16 C21 H21 118.5
C21 C20 C19 120.1(5)
C21 C20 H20 119.9
C19 C20 H20 119.9

loop_
_geom_bond_atom_site_label_1
_geom_bond_atom_site_label_2
_geom_bond_distance
O4 C28 1.303(2)
N3 C1 1.487(2)
N3 C7 1.497(3)
N3 H3A 0.8900
N3 H3B 0.8900
N2 C6 1.341(3)
N2 C4 1.368(3)
N2 C3 1.469(3)
O3 C22 1.345(3)
O3 H3 0.8200
N1 C6 1.316(3)
N1 C5 1.365(3)
C28 C33 1.398(3)
C28 C29 1.403(3)
N4 O2 1.202(3)
N4 O1 1.212(3)
N4 C25 1.454(3)
C1 C2 1.506(3)
C1 H1A 0.9700
C1 H1B 0.9700
C2 C3 1.520(3)
C2 H2A 0.9700
C2 H2B 0.9700
N5 O5 1.221(4)
N5 O6 1.241(4)
N5 C31 1.435(3)
C3 H3C 0.9700
C3 H3D 0.9700
C7 C8 1.506(3)
C7 H7A 0.9700
C7 H7B 0.9700
C8 C17 1.400(3)
C8 C9 1.406(3)
C6 H6 0.9300
C29 C30 1.365(3)
C29 H29 0.9300
C33 C32 1.363(3)
C33 H33 0.9300
C31 C32 1.375(3)
C31 C30 1.381(3)
C25 C24 1.367(3)
C25 C26 1.373(3)
C22 C27 1.381(3)
C22 C23 1.382(3)
C4 C5 1.348(3)
C4 H4 0.9300
C30 H30 0.9300
C9 C10 1.420(4)
C9 C14 1.423(4)
C32 H32 0.9300
C27 C26 1.372(3)
C27 H27 0.9300
C17 C18 1.413(4)
C17 C16 1.454(4)
C5 H5A 0.9300
C24 C23 1.368(3)
C24 H24 0.9300
C23 H23 0.9300
C26 H26 0.9300
C10 C11 1.356(4)
C10 H10 0.9300
C16 C15 1.384(5)
C16 C21 1.412(5)
C14 C15 1.363(5)
C14 C13 1.441(5)
C15 H15 0.9300
C13 C12 1.330(6)
C13 H13 0.9300
C18 C19 1.373(4)
C18 H18 0.9300
C11 C12 1.394(6)
C11 H11 0.9300
C12 H12 0.9300
C19 C20 1.419(7)
C19 H19 0.9300
C21 C20 1.325(7)
C21 H21 0.9300
C20 H20 0.9300
